data_1552411
loop_
_publ_author_name
'Lawrence, Samuel R.'
'Ohlin, C. Andr\'e'
'Cordes, David Bradford'
'Slawin, Alexandra'
'Stasch, Andreas'

_publ_section_title
;
 Hydrocarbon-soluble, hexaanionic fulleride complexes of magnesium
;
_journal_name_full 'Chemical Science'
_journal_paper_doi 10.1039/C9SC03857D
_journal_year 2019
_chemical_formula_moiety 'C186 H150 Mg6 N12, 7(C6 H6)'
_chemical_formula_sum 'C228 H192 Mg6 N12'
_chemical_formula_weight 3245.94
_chemical_properties_physical Air-sensitive
_space_group_crystal_system triclinic
_space_group_IT_number 2
_space_group_name_Hall '-P 1'
_space_group_name_H-M_alt 'P -1'
_symmetry_space_group_name_Hall '-P 1'
_symmetry_space_group_name_H-M 'P -1'
_atom_sites_solution_hydrogens geom
_atom_sites_solution_primary direct
_atom_sites_solution_secondary difmap
_audit_creation_date 2018-11-05
_audit_creation_method 'by CrystalStructure 4.3'
_audit_update_record
;
2019-05-08 deposited with the CCDC.    2019-10-07 downloaded from the CCDC.
;
_cell_angle_alpha 117.7300(16)
_cell_angle_beta 94.6116(13)
_cell_angle_gamma 100.4360(13)
_cell_formula_units_Z 1
_cell_length_a 17.1410(3)
_cell_length_b 17.1631(3)
_cell_length_c 17.4199(3)
_cell_measurement_reflns_used 34124
_cell_measurement_temperature 125
_cell_measurement_theta_max 75.15
_cell_measurement_theta_min 4.47
_cell_volume 4380.62(15)
_computing_cell_refinement 'CrysAlisPro 1.171.39.8d (Rigaku OD, 2015)'
_computing_data_collection 'CrysAlisPro 1.171.39.8d (Rigaku OD, 2015)'
_computing_data_reduction 'CrysAlisPro 1.171.39.8d (Rigaku OD, 2015)'
_computing_molecular_graphics 'CrystalStructure 4.3'
_computing_publication_material 'CrystalStructure 4.3 (Rigaku, 2018)'
_computing_structure_refinement 'SHELXL Version 2014/7 (Sheldrick, 2008)'
_computing_structure_solution 'SHELXT Version 2014/4 (Sheldrick, 2014)'
_diffrn_ambient_temperature 125
_diffrn_detector_area_resol_mean 5.811
_diffrn_measured_fraction_theta_full 0.980
_diffrn_measured_fraction_theta_max 0.947
_diffrn_measurement_device_type 'Rigaku XtaLAB P200'
_diffrn_measurement_method \w
_diffrn_radiation_type 'Cu K\a'
_diffrn_radiation_wavelength 1.54184
_diffrn_reflns_av_R_equivalents 0.0261
_diffrn_reflns_av_unetI/netI 0.0160
_diffrn_reflns_Laue_measured_fraction_full 0.980
_diffrn_reflns_Laue_measured_fraction_max 0.947
_diffrn_reflns_limit_h_max 21
_diffrn_reflns_limit_h_min -21
_diffrn_reflns_limit_k_max 21
_diffrn_reflns_limit_k_min -21
_diffrn_reflns_limit_l_max 21
_diffrn_reflns_limit_l_min -19
_diffrn_reflns_number 46776
_diffrn_reflns_point_group_measured_fraction_full 0.980
_diffrn_reflns_point_group_measured_fraction_max 0.947
_diffrn_reflns_theta_full 67.684
_diffrn_reflns_theta_max 75.505
_diffrn_reflns_theta_min 3.882
_diffrn_standards_number 0
_exptl_absorpt_coefficient_mu 0.740
_exptl_absorpt_correction_T_max 0.929
_exptl_absorpt_correction_T_min 0.555
_exptl_absorpt_correction_type multi-scan
_exptl_absorpt_process_details
;
CrysAlisPro 1.171.39.8d (Rigaku Oxford Diffraction, 2015)
Empirical absorption correction using spherical harmonics,
 implemented in SCALE3 ABSPACK scaling algorithm.
;
_exptl_crystal_colour green
_exptl_crystal_density_diffrn 1.230
_exptl_crystal_density_method 'not measured'
_exptl_crystal_description prism
_exptl_crystal_F_000 1716.00
_exptl_crystal_recrystallization_method 'Re-crystallisation from solvent: Benzene'
_exptl_crystal_size_max 0.100
_exptl_crystal_size_mid 0.100
_exptl_crystal_size_min 0.100
_refine_diff_density_max 0.378
_refine_diff_density_min -0.435
_refine_ls_extinction_method none
_refine_ls_goodness_of_fit_ref 1.020
_refine_ls_hydrogen_treatment constr
_refine_ls_number_parameters 1126
_refine_ls_number_reflns 17229
_refine_ls_number_restraints 0
_refine_ls_R_factor_all 0.0534
_refine_ls_R_factor_gt 0.0511
_refine_ls_shift/su_max 0.001
_refine_ls_structure_factor_coef Fsqd
_refine_ls_weighting_details 'w = 1/[\s^2^(Fo^2^)+(0.0990P)^2^+1.1023P] where P=(Fo^2^+2Fc^2^)/3'
_refine_ls_weighting_scheme calc
_refine_ls_wR_factor_gt 0.1438
_refine_ls_wR_factor_ref 0.1465
_reflns_Friedel_coverage 0.000
_reflns_number_gt 16022
_reflns_number_total 17229
_reflns_threshold_expression F^2^>2.0\s(F^2^)
_cod_data_source_file c9sc03857d2.cif
_cod_data_source_block 2d'
_cod_database_code 1552411

loop_
_space_group_symop_id
_space_group_symop_operation_xyz
1 +X,+Y,+Z
2 -X,-Y,-Z

loop_
_atom_site_label
_atom_site_type_symbol
_atom_site_fract_x
_atom_site_fract_y
_atom_site_fract_z
_atom_site_U_iso_or_equiv
_atom_site_adp_type
_atom_site_occupancy
_atom_site_site_symmetry_order
_atom_site_calc_flag
_atom_site_refinement_flags_posn
_atom_site_refinement_flags_adp
Mg1 Mg 0.77874(3) 0.63796(3) 0.23846(3) 0.03438(12) Uani 1 1 d . .
Mg2 Mg 0.39629(3) 0.80159(3) 0.12193(3) 0.03578(12) Uani 1 1 d . .
Mg3 Mg 0.33520(3) 0.41271(3) 0.22679(3) 0.03798(12) Uani 1 1 d . .
N1 N 0.80037(7) 0.65801(8) 0.36221(8) 0.0330(2) Uani 1 1 d . .
N5 N 0.88875(7) 0.70572(8) 0.24281(8) 0.0323(2) Uani 1 1 d . .
N24 N 0.44618(7) 0.92646(8) 0.22543(8) 0.0344(2) Uani 1 1 d . .
N28 N 0.29853(7) 0.83406(8) 0.08498(8) 0.0335(2) Uani 1 1 d . .
N47 N 0.32350(7) 0.30579(8) 0.24489(8) 0.0338(2) Uani 1 1 d . .
N51 N 0.27365(7) 0.48141(8) 0.31650(8) 0.0340(2) Uani 1 1 d . .
C2 C 0.87409(8) 0.69450(9) 0.41164(9) 0.0328(3) Uani 1 1 d . .
C3 C 0.94340(8) 0.72288(10) 0.38414(9) 0.0345(3) Uani 1 1 d . .
H3 H 0.9931 0.7382 0.4223 0.041 Uiso 1 1 calc R U
C4 C 0.95030(8) 0.73203(9) 0.30840(9) 0.0323(3) Uani 1 1 d . .
C6 C 0.73289(8) 0.63385(9) 0.39768(9) 0.0325(3) Uani 1 1 d . .
C7 C 0.68620(9) 0.69612(10) 0.43753(9) 0.0364(3) Uani 1 1 d . .
C8 C 0.61750(9) 0.66837(11) 0.46484(10) 0.0430(3) Uani 1 1 d . .
H8 H 0.5853 0.7098 0.4916 0.052 Uiso 1 1 calc R U
C9 C 0.59527(10) 0.58184(12) 0.45388(11) 0.0463(4) Uani 1 1 d . .
H9 H 0.5485 0.5642 0.4735 0.056 Uiso 1 1 calc R U
C10 C 0.64146(10) 0.52123(11) 0.41425(10) 0.0427(3) Uani 1 1 d . .
H10 H 0.6260 0.4617 0.4067 0.051 Uiso 1 1 calc R U
C11 C 0.71024(9) 0.54550(10) 0.38502(9) 0.0361(3) Uani 1 1 d . .
C12 C 0.70805(11) 0.78948(11) 0.44717(12) 0.0489(4) Uani 1 1 d . .
H12A H 0.6784 0.8282 0.4888 0.059 Uiso 1 1 calc R U
H12B H 0.6938 0.7854 0.3896 0.059 Uiso 1 1 calc R U
H12C H 0.7662 0.8157 0.4694 0.059 Uiso 1 1 calc R U
C13 C 0.75686(11) 0.47697(11) 0.33667(11) 0.0449(3) Uani 1 1 d . .
H13A H 0.7497 0.4622 0.2746 0.054 Uiso 1 1 calc R U
H13B H 0.7370 0.4217 0.3402 0.054 Uiso 1 1 calc R U
H13C H 0.8143 0.5023 0.3637 0.054 Uiso 1 1 calc R U
C14 C 0.88571(9) 0.70895(10) 0.50463(9) 0.0371(3) Uani 1 1 d . .
H14A H 0.9428 0.7367 0.5327 0.044 Uiso 1 1 calc R U
H14B H 0.8691 0.6504 0.5029 0.044 Uiso 1 1 calc R U
H14C H 0.8528 0.7492 0.5386 0.044 Uiso 1 1 calc R U
C15 C 1.03251(9) 0.77827(10) 0.30508(10) 0.0374(3) Uani 1 1 d . .
H15A H 1.0324 0.8396 0.3158 0.045 Uiso 1 1 calc R U
H15B H 1.0456 0.7432 0.2468 0.045 Uiso 1 1 calc R U
H15C H 1.0730 0.7822 0.3506 0.045 Uiso 1 1 calc R U
C16 C 0.90147(8) 0.73358(9) 0.17785(9) 0.0327(3) Uani 1 1 d . .
C17 C 0.88756(9) 0.81729(10) 0.19371(10) 0.0375(3) Uani 1 1 d . .
C18 C 0.89903(10) 0.84458(12) 0.13074(12) 0.0460(4) Uani 1 1 d . .
H18 H 0.8899 0.9013 0.1409 0.055 Uiso 1 1 calc R U
C19 C 0.92349(11) 0.79044(13) 0.05386(12) 0.0500(4) Uani 1 1 d . .
H19 H 0.9323 0.8105 0.0121 0.060 Uiso 1 1 calc R U
C20 C 0.93502(10) 0.70715(12) 0.03801(11) 0.0460(4) Uani 1 1 d . .
H20 H 0.9512 0.6699 -0.0154 0.055 Uiso 1 1 calc R U
C21 C 0.92345(9) 0.67654(10) 0.09868(10) 0.0374(3) Uani 1 1 d . .
C22 C 0.85953(11) 0.87602(11) 0.27669(12) 0.0481(4) Uani 1 1 d . .
H22A H 0.8980 0.8888 0.3283 0.058 Uiso 1 1 calc R U
H22B H 0.8061 0.8442 0.2772 0.058 Uiso 1 1 calc R U
H22C H 0.8563 0.9333 0.2786 0.058 Uiso 1 1 calc R U
C23 C 0.93319(10) 0.58421(11) 0.07942(11) 0.0464(4) Uani 1 1 d . .
H23A H 0.9518 0.5555 0.0232 0.056 Uiso 1 1 calc R U
H23B H 0.8812 0.5464 0.0755 0.056 Uiso 1 1 calc R U
H23C H 0.9730 0.5905 0.1269 0.056 Uiso 1 1 calc R U
C25 C 0.41124(9) 0.99516(9) 0.24898(10) 0.0367(3) Uani 1 1 d . .
C26 C 0.33695(9) 0.98984(10) 0.20437(10) 0.0390(3) Uani 1 1 d . .
H26 H 0.3185 1.0439 0.2296 0.047 Uiso 1 1 calc R U
C27 C 0.28578(9) 0.91712(10) 0.12845(9) 0.0352(3) Uani 1 1 d . .
C29 C 0.52454(9) 0.94330(9) 0.27463(9) 0.0334(3) Uani 1 1 d . .
C30 C 0.53073(9) 0.92956(9) 0.34776(9) 0.0372(3) Uani 1 1 d . .
C31 C 0.60763(11) 0.94326(11) 0.39186(10) 0.0446(3) Uani 1 1 d . .
H31 H 0.6132 0.9350 0.4421 0.053 Uiso 1 1 calc R U
C32 C 0.67583(10) 0.96859(11) 0.36383(11) 0.0484(4) Uani 1 1 d . .
H32 H 0.7278 0.9774 0.3947 0.058 Uiso 1 1 calc R U
C33 C 0.66904(10) 0.98125(11) 0.29098(11) 0.0449(3) Uani 1 1 d . .
H33 H 0.7164 0.9985 0.2720 0.054 Uiso 1 1 calc R U
C34 C 0.59355(9) 0.96893(9) 0.24538(10) 0.0370(3) Uani 1 1 d . .
C35 C 0.45679(11) 0.89809(12) 0.37651(11) 0.0483(4) Uani 1 1 d . .
H35A H 0.4728 0.8983 0.4319 0.058 Uiso 1 1 calc R U
H35B H 0.4282 0.8364 0.3309 0.058 Uiso 1 1 calc R U
H35C H 0.4211 0.9390 0.3855 0.058 Uiso 1 1 calc R U
C36 C 0.58667(11) 0.98027(12) 0.16478(11) 0.0463(4) Uani 1 1 d . .
H36A H 0.5672 0.9205 0.1118 0.056 Uiso 1 1 calc R U
H36B H 0.6398 1.0102 0.1617 0.056 Uiso 1 1 calc R U
H36C H 0.5485 1.0175 0.1683 0.056 Uiso 1 1 calc R U
C37 C 0.45309(10) 1.08644(10) 0.32811(11) 0.0458(4) Uani 1 1 d . .
H37A H 0.5053 1.1096 0.3174 0.055 Uiso 1 1 calc R U
H37B H 0.4618 1.0795 0.3807 0.055 Uiso 1 1 calc R U
H37C H 0.4193 1.1293 0.3375 0.055 Uiso 1 1 calc R U
C38 C 0.21159(9) 0.93590(10) 0.09414(11) 0.0411(3) Uani 1 1 d . .
H38A H 0.2104 0.9991 0.1327 0.049 Uiso 1 1 calc R U
H38B H 0.1631 0.8951 0.0934 0.049 Uiso 1 1 calc R U
H38C H 0.2132 0.9256 0.0341 0.049 Uiso 1 1 calc R U
C39 C 0.24080(8) 0.76667(9) 0.00732(9) 0.0332(3) Uani 1 1 d . .
C40 C 0.25243(9) 0.75692(10) -0.07521(10) 0.0375(3) Uani 1 1 d . .
C41 C 0.19738(10) 0.68943(11) -0.15011(10) 0.0429(3) Uani 1 1 d . .
H41 H 0.2036 0.6831 -0.2063 0.051 Uiso 1 1 calc R U
C42 C 0.13361(10) 0.63124(11) -0.14413(11) 0.0452(4) Uani 1 1 d . .
H42 H 0.0970 0.5848 -0.1960 0.054 Uiso 1 1 calc R U
C43 C 0.12350(10) 0.64111(10) -0.06214(11) 0.0425(3) Uani 1 1 d . .
H43 H 0.0798 0.6012 -0.0582 0.051 Uiso 1 1 calc R U
C44 C 0.17662(9) 0.70880(10) 0.01456(10) 0.0370(3) Uani 1 1 d . .
C45 C 0.32413(11) 0.81615(12) -0.08313(12) 0.0476(4) Uani 1 1 d . .
H45A H 0.3175 0.8071 -0.1433 0.057 Uiso 1 1 calc R U
H45B H 0.3735 0.7998 -0.0701 0.057 Uiso 1 1 calc R U
H45C H 0.3280 0.8800 -0.0411 0.057 Uiso 1 1 calc R U
C46 C 0.16569(10) 0.71702(12) 0.10268(11) 0.0465(4) Uani 1 1 d . .
H46A H 0.1610 0.7785 0.1426 0.056 Uiso 1 1 calc R U
H46B H 0.2125 0.7053 0.1279 0.056 Uiso 1 1 calc R U
H46C H 0.1166 0.6727 0.0949 0.056 Uiso 1 1 calc R U
C48 C 0.28570(8) 0.30124(9) 0.30719(9) 0.0323(3) Uani 1 1 d . .
C49 C 0.25171(9) 0.36960(9) 0.36516(9) 0.0345(3) Uani 1 1 d . .
H49 H 0.2298 0.3583 0.4084 0.041 Uiso 1 1 calc R U
C50 C 0.24487(8) 0.45187(9) 0.36958(9) 0.0332(3) Uani 1 1 d . .
C52 C 0.35621(9) 0.23199(9) 0.18911(9) 0.0340(3) Uani 1 1 d . .
C53 C 0.43539(9) 0.23158(10) 0.21508(10) 0.0393(3) Uani 1 1 d . .
C54 C 0.46763(10) 0.16250(11) 0.15732(12) 0.0458(4) Uani 1 1 d . .
H54 H 0.5212 0.1611 0.1744 0.055 Uiso 1 1 calc R U
C55 C 0.42328(12) 0.09627(11) 0.07596(12) 0.0495(4) Uani 1 1 d . .
H55 H 0.4460 0.0493 0.0376 0.059 Uiso 1 1 calc R U
C56 C 0.34578(11) 0.09817(11) 0.05014(11) 0.0459(4) Uani 1 1 d . .
H56 H 0.3156 0.0526 -0.0063 0.055 Uiso 1 1 calc R U
C57 C 0.31100(10) 0.16615(10) 0.10585(10) 0.0384(3) Uani 1 1 d . .
C58 C 0.48573(11) 0.30577(12) 0.30222(13) 0.0504(4) Uani 1 1 d . .
H58A H 0.4565 0.3110 0.3498 0.060 Uiso 1 1 calc R U
H58B H 0.4965 0.3635 0.3016 0.060 Uiso 1 1 calc R U
H58C H 0.5370 0.2911 0.3120 0.060 Uiso 1 1 calc R U
C59 C 0.22800(11) 0.17015(12) 0.07520(11) 0.0480(4) Uani 1 1 d . .
H59A H 0.2025 0.1142 0.0199 0.058 Uiso 1 1 calc R U
H59B H 0.2323 0.2224 0.0654 0.058 Uiso 1 1 calc R U
H59C H 0.1951 0.1764 0.1203 0.058 Uiso 1 1 calc R U
C60 C 0.27712(10) 0.21712(10) 0.31648(10) 0.0372(3) Uani 1 1 d . .
H60A H 0.3308 0.2098 0.3308 0.045 Uiso 1 1 calc R U
H60B H 0.2476 0.1639 0.2608 0.045 Uiso 1 1 calc R U
H60C H 0.2473 0.2231 0.3638 0.045 Uiso 1 1 calc R U
C61 C 0.20130(10) 0.50825(10) 0.43899(10) 0.0411(3) Uani 1 1 d . .
H61A H 0.1558 0.5190 0.4108 0.049 Uiso 1 1 calc R U
H61B H 0.2386 0.5666 0.4814 0.049 Uiso 1 1 calc R U
H61C H 0.1812 0.4758 0.4700 0.049 Uiso 1 1 calc R U
C62 C 0.26083(9) 0.56478(9) 0.32413(9) 0.0345(3) Uani 1 1 d . .
C63 C 0.19393(10) 0.56122(11) 0.27001(11) 0.0436(3) Uani 1 1 d . .
C64 C 0.18480(13) 0.64151(13) 0.27304(12) 0.0540(4) Uani 1 1 d . .
H64 H 0.1396 0.6401 0.2366 0.065 Uiso 1 1 calc R U
C65 C 0.23953(13) 0.72228(12) 0.32741(13) 0.0560(5) Uani 1 1 d . .
H65 H 0.2323 0.7764 0.3285 0.067 Uiso 1 1 calc R U
C66 C 0.30537(12) 0.72535(11) 0.38073(12) 0.0506(4) Uani 1 1 d . .
H66 H 0.3428 0.7820 0.4189 0.061 Uiso 1 1 calc R U
C67 C 0.31787(10) 0.64650(10) 0.37947(10) 0.0412(3) Uani 1 1 d . .
C68 C 0.13376(13) 0.47289(14) 0.20940(14) 0.0645(5) Uani 1 1 d . .
H68A H 0.1597 0.4328 0.1638 0.077 Uiso 1 1 calc R U
H68B H 0.0885 0.4842 0.1814 0.077 Uiso 1 1 calc R U
H68C H 0.1137 0.4439 0.2434 0.077 Uiso 1 1 calc R U
C69 C 0.39153(11) 0.64965(13) 0.43441(13) 0.0541(4) Uani 1 1 d . .
H69A H 0.4277 0.6198 0.3959 0.065 Uiso 1 1 calc R U
H69B H 0.3755 0.6181 0.4674 0.065 Uiso 1 1 calc R U
H69C H 0.4196 0.7131 0.4758 0.065 Uiso 1 1 calc R U
C70 C 0.70500(8) 0.53141(9) 0.08514(9) 0.0324(3) Uani 1 1 d . .
C71 C 0.69967(8) 0.46540(9) -0.00476(9) 0.0326(3) Uani 1 1 d . .
C72 C 0.65039(8) 0.37539(9) -0.03690(9) 0.0328(3) Uani 1 1 d . .
C73 C 0.60946(8) 0.35141(9) 0.02040(9) 0.0329(3) Uani 1 1 d . .
C74 C 0.61653(8) 0.41711(9) 0.11172(9) 0.0328(3) Uani 1 1 d . .
C75 C 0.66355(8) 0.50731(9) 0.14315(9) 0.0322(3) Uani 1 1 d . .
C76 C 0.63394(8) 0.58391(9) 0.20131(9) 0.0323(3) Uani 1 1 d . .
C77 C 0.55865(9) 0.56997(9) 0.22762(9) 0.0326(3) Uani 1 1 d . .
C78 C 0.50547(8) 0.62723(9) 0.23090(8) 0.0325(3) Uani 1 1 d . .
C79 C 0.52914(8) 0.69764(9) 0.20998(9) 0.0327(3) Uani 1 1 d . .
C80 C 0.60570(8) 0.71304(8) 0.18481(8) 0.0318(3) Uani 1 1 d . .
C81 C 0.65804(8) 0.65582(9) 0.17991(9) 0.0316(3) Uani 1 1 d . .
C82 C 0.52769(9) 0.29550(9) -0.01066(9) 0.0334(3) Uani 1 1 d . .
C83 C 0.48743(9) 0.26470(8) -0.09811(9) 0.0328(3) Uani 1 1 d . .
C84 C 0.40388(8) 0.26336(8) -0.11617(9) 0.0327(3) Uani 1 1 d . .
C85 C 0.36183(8) 0.29563(9) -0.04482(9) 0.0327(3) Uani 1 1 d . .
C86 C 0.40240(9) 0.32711(9) 0.04341(9) 0.0330(3) Uani 1 1 d . .
C87 C 0.48449(9) 0.32719(9) 0.06157(9) 0.0329(3) Uani 1 1 d . .
C88 C 0.53945(9) 0.40314(9) 0.13656(9) 0.0330(3) Uani 1 1 d . .
C89 C 0.51143(9) 0.47915(9) 0.19433(9) 0.0330(3) Uani 1 1 d . .
C90 C 0.42812(8) 0.48048(9) 0.17787(9) 0.0330(3) Uani 1 1 d . .
C91 C 0.42404(8) 0.57180(9) 0.19975(9) 0.0328(3) Uani 1 1 d . .
C92 C 0.36588(8) 0.58564(9) 0.14808(9) 0.0324(3) Uani 1 1 d . .
C93 C 0.39015(8) 0.65646(9) 0.12588(9) 0.0330(3) Uani 1 1 d . .
C94 C 0.47100(9) 0.71117(9) 0.15624(9) 0.0329(3) Uani 1 1 d . .
C95 C 0.68871(8) 0.49003(9) -0.07256(9) 0.0330(3) Uani 1 1 d . .
C96 C 0.68544(8) 0.58051(9) -0.04943(9) 0.0327(3) Uani 1 1 d . .
C97 C 0.62727(8) 0.59641(9) -0.10165(9) 0.0327(3) Uani 1 1 d . .
C98 C 0.30759(8) 0.35191(9) -0.04098(9) 0.0325(3) Uani 1 1 d . .
C99 C 0.29884(8) 0.37712(9) -0.10752(9) 0.0319(3) Uani 1 1 d . .
C101 C 0.01077(17) 0.06847(17) 0.1382(2) 0.0836(8) Uani 1 1 d . .
H101 H 0.0141 0.0082 0.1217 0.100 Uiso 1 1 calc R U
C102 C -0.04320(14) 0.08457(16) 0.08643(15) 0.0704(6) Uani 1 1 d . .
H102 H -0.0770 0.0351 0.0342 0.085 Uiso 1 1 calc R U
C103 C -0.04758(13) 0.17093(15) 0.11056(13) 0.0601(5) Uani 1 1 d . .
H103 H -0.0847 0.1819 0.0755 0.072 Uiso 1 1 calc R U
C104 C 0.00109(12) 0.24131(14) 0.18470(15) 0.0609(5) Uani 1 1 d . .
H104 H -0.0021 0.3015 0.2006 0.073 Uiso 1 1 calc R U
C105 C 0.05429(13) 0.22830(17) 0.23690(16) 0.0684(5) Uani 1 1 d . .
H105 H 0.0875 0.2790 0.2887 0.082 Uiso 1 1 calc R U
C106 C 0.06017(13) 0.1424(2) 0.2151(2) 0.0770(7) Uani 1 1 d . .
H106 H 0.0972 0.1329 0.2516 0.092 Uiso 1 1 calc R U
C107 C 0.23327(14) 0.78324(14) 0.66745(14) 0.0603(5) Uani 1 1 d . .
H107 H 0.2709 0.7597 0.6881 0.072 Uiso 1 1 calc R U
C108 C 0.18172(14) 0.82532(13) 0.72014(14) 0.0597(5) Uani 1 1 d . .
H108 H 0.1838 0.8309 0.7772 0.072 Uiso 1 1 calc R U
C109 C 0.12711(12) 0.85939(13) 0.69019(14) 0.0580(5) Uani 1 1 d . .
H109 H 0.0915 0.8886 0.7265 0.070 Uiso 1 1 calc R U
C110 C 0.12419(12) 0.85106(13) 0.60685(14) 0.0562(4) Uani 1 1 d . .
H110 H 0.0865 0.8745 0.5860 0.067 Uiso 1 1 calc R U
C111 C 0.17599(13) 0.80864(12) 0.55413(12) 0.0562(4) Uani 1 1 d . .
H111 H 0.1740 0.8027 0.4969 0.067 Uiso 1 1 calc R U
C112 C 0.23042(13) 0.77511(13) 0.58457(13) 0.0586(5) Uani 1 1 d . .
H112 H 0.2663 0.7462 0.5485 0.070 Uiso 1 1 calc R U
C113 C 1.19467(11) 0.96951(11) 0.42532(12) 0.0526(4) Uani 1 1 d . .
H113 H 1.2337 0.9478 0.4466 0.063 Uiso 1 1 calc R U
C114 C 1.13730(11) 1.00315(12) 0.47462(12) 0.0511(4) Uani 1 1 d . .
H114 H 1.1370 1.0042 0.5296 0.061 Uiso 1 1 calc R U
C115 C 1.08057(12) 1.03513(12) 0.44422(12) 0.0521(4) Uani 1 1 d . .
H115 H 1.0416 1.0588 0.4784 0.063 Uiso 1 1 calc R U
C116 C 1.08080(15) 1.03252(14) 0.36396(15) 0.0632(5) Uani 1 1 d . .
H116 H 1.0416 1.0537 0.3423 0.076 Uiso 1 1 calc R U
C117 C 1.13843(16) 0.99884(15) 0.31497(15) 0.0704(6) Uani 1 1 d . .
H117 H 1.1387 0.9974 0.2598 0.084 Uiso 1 1 calc R U
C118 C 1.19504(13) 0.96757(12) 0.34535(14) 0.0603(5) Uani 1 1 d . .
H118 H 1.2344 0.9447 0.3114 0.072 Uiso 1 1 calc R U
C119 C 1.00435(13) 0.46288(17) 0.55440(18) 0.0693(6) Uani 1 1 d . .
H119 H 1.0075 0.4371 0.5920 0.083 Uiso 1 1 calc R U
C120 C 0.96756(12) 0.40899(13) 0.46721(18) 0.0679(6) Uani 1 1 d . .
H120 H 0.9450 0.3460 0.4448 0.082 Uiso 1 1 calc R U
C121 C 0.96329(13) 0.44555(16) 0.41275(16) 0.0681(6) Uani 1 1 d . .
H121 H 0.9381 0.4081 0.3524 0.082 Uiso 1 1 calc R U

loop_
_atom_site_aniso_label
_atom_site_aniso_U_11
_atom_site_aniso_U_22
_atom_site_aniso_U_33
_atom_site_aniso_U_23
_atom_site_aniso_U_13
_atom_site_aniso_U_12
Mg1 0.0324(2) 0.0403(2) 0.0305(2) 0.0179(2) 0.00536(18) 0.00798(19)
Mg2 0.0383(2) 0.0304(2) 0.0357(3) 0.01142(19) 0.00573(19) 0.01585(19)
Mg3 0.0512(3) 0.0356(2) 0.0392(3) 0.0217(2) 0.0249(2) 0.0214(2)
N1 0.0337(6) 0.0353(6) 0.0315(6) 0.0165(5) 0.0078(5) 0.0108(5)
N5 0.0334(6) 0.0336(5) 0.0301(6) 0.0149(5) 0.0073(4) 0.0105(4)
N24 0.0381(6) 0.0315(5) 0.0327(6) 0.0129(5) 0.0073(5) 0.0141(5)
N28 0.0366(6) 0.0311(5) 0.0324(6) 0.0128(5) 0.0078(5) 0.0145(5)
N47 0.0415(6) 0.0314(5) 0.0321(6) 0.0152(5) 0.0145(5) 0.0151(5)
N51 0.0416(6) 0.0327(6) 0.0338(6) 0.0172(5) 0.0156(5) 0.0168(5)
C2 0.0383(7) 0.0317(6) 0.0289(7) 0.0136(5) 0.0065(5) 0.0133(5)
C3 0.0330(7) 0.0382(7) 0.0317(7) 0.0164(6) 0.0041(5) 0.0109(5)
C4 0.0339(7) 0.0306(6) 0.0316(7) 0.0129(5) 0.0084(5) 0.0119(5)
C6 0.0348(7) 0.0349(6) 0.0272(6) 0.0141(5) 0.0060(5) 0.0103(5)
C7 0.0382(7) 0.0372(7) 0.0302(7) 0.0126(6) 0.0055(5) 0.0125(6)
C8 0.0388(7) 0.0525(9) 0.0336(7) 0.0152(6) 0.0096(6) 0.0179(7)
C9 0.0386(8) 0.0600(10) 0.0379(8) 0.0234(7) 0.0102(6) 0.0068(7)
C10 0.0471(8) 0.0408(8) 0.0369(8) 0.0198(6) 0.0046(6) 0.0022(6)
C11 0.0421(7) 0.0352(7) 0.0286(7) 0.0137(5) 0.0050(6) 0.0100(6)
C12 0.0544(9) 0.0384(8) 0.0531(10) 0.0186(7) 0.0113(7) 0.0203(7)
C13 0.0607(10) 0.0371(7) 0.0396(8) 0.0180(6) 0.0130(7) 0.0187(7)
C14 0.0386(7) 0.0424(7) 0.0314(7) 0.0183(6) 0.0073(6) 0.0116(6)
C15 0.0344(7) 0.0408(7) 0.0367(7) 0.0184(6) 0.0078(6) 0.0101(6)
C16 0.0308(6) 0.0358(7) 0.0323(7) 0.0164(6) 0.0076(5) 0.0100(5)
C17 0.0375(7) 0.0373(7) 0.0387(7) 0.0182(6) 0.0092(6) 0.0122(6)
C18 0.0491(9) 0.0481(8) 0.0516(9) 0.0317(8) 0.0107(7) 0.0157(7)
C19 0.0485(9) 0.0687(11) 0.0479(9) 0.0393(9) 0.0140(7) 0.0165(8)
C20 0.0432(8) 0.0606(10) 0.0341(8) 0.0210(7) 0.0138(6) 0.0160(7)
C21 0.0350(7) 0.0408(7) 0.0334(7) 0.0146(6) 0.0087(6) 0.0114(6)
C22 0.0609(10) 0.0383(8) 0.0476(9) 0.0177(7) 0.0190(8) 0.0237(7)
C23 0.0477(9) 0.0400(8) 0.0454(9) 0.0124(7) 0.0169(7) 0.0175(7)
C25 0.0423(7) 0.0316(7) 0.0347(7) 0.0127(6) 0.0097(6) 0.0147(6)
C26 0.0433(8) 0.0329(7) 0.0394(8) 0.0130(6) 0.0098(6) 0.0192(6)
C27 0.0385(7) 0.0358(7) 0.0354(7) 0.0171(6) 0.0115(6) 0.0171(6)
C29 0.0380(7) 0.0273(6) 0.0313(7) 0.0101(5) 0.0060(5) 0.0121(5)
C30 0.0469(8) 0.0309(6) 0.0317(7) 0.0122(5) 0.0086(6) 0.0135(6)
C31 0.0570(9) 0.0393(8) 0.0349(8) 0.0153(6) 0.0019(7) 0.0173(7)
C32 0.0434(8) 0.0463(8) 0.0462(9) 0.0152(7) -0.0014(7) 0.0155(7)
C33 0.0383(8) 0.0413(8) 0.0479(9) 0.0158(7) 0.0089(6) 0.0100(6)
C34 0.0418(7) 0.0309(6) 0.0357(7) 0.0129(6) 0.0090(6) 0.0118(6)
C35 0.0586(10) 0.0480(9) 0.0385(8) 0.0209(7) 0.0143(7) 0.0120(7)
C36 0.0525(9) 0.0464(8) 0.0437(9) 0.0241(7) 0.0149(7) 0.0124(7)
C37 0.0516(9) 0.0334(7) 0.0432(8) 0.0098(6) 0.0024(7) 0.0180(6)
C38 0.0435(8) 0.0375(7) 0.0413(8) 0.0151(6) 0.0076(6) 0.0203(6)
C39 0.0353(7) 0.0329(6) 0.0330(7) 0.0145(5) 0.0081(5) 0.0166(5)
C40 0.0441(8) 0.0368(7) 0.0363(7) 0.0172(6) 0.0125(6) 0.0206(6)
C41 0.0561(9) 0.0421(8) 0.0319(7) 0.0146(6) 0.0109(6) 0.0248(7)
C42 0.0504(9) 0.0365(7) 0.0390(8) 0.0097(6) 0.0015(7) 0.0166(6)
C43 0.0407(8) 0.0353(7) 0.0486(9) 0.0179(6) 0.0061(6) 0.0116(6)
C44 0.0382(7) 0.0364(7) 0.0382(7) 0.0171(6) 0.0094(6) 0.0159(6)
C45 0.0523(9) 0.0539(9) 0.0461(9) 0.0284(8) 0.0188(7) 0.0199(7)
C46 0.0465(8) 0.0528(9) 0.0444(9) 0.0262(7) 0.0139(7) 0.0127(7)
C48 0.0368(7) 0.0322(6) 0.0290(6) 0.0147(5) 0.0083(5) 0.0114(5)
C49 0.0425(7) 0.0339(7) 0.0312(7) 0.0164(5) 0.0140(6) 0.0141(6)
C50 0.0366(7) 0.0342(6) 0.0303(7) 0.0145(5) 0.0112(5) 0.0136(5)
C52 0.0434(7) 0.0308(6) 0.0346(7) 0.0177(6) 0.0170(6) 0.0157(6)
C53 0.0431(8) 0.0377(7) 0.0440(8) 0.0228(6) 0.0159(6) 0.0148(6)
C54 0.0476(8) 0.0477(8) 0.0588(10) 0.0322(8) 0.0258(8) 0.0252(7)
C55 0.0676(11) 0.0436(8) 0.0504(9) 0.0240(7) 0.0333(8) 0.0307(8)
C56 0.0656(10) 0.0376(7) 0.0362(8) 0.0153(6) 0.0213(7) 0.0198(7)
C57 0.0489(8) 0.0350(7) 0.0347(7) 0.0171(6) 0.0157(6) 0.0148(6)
C58 0.0439(8) 0.0449(8) 0.0582(10) 0.0227(8) 0.0048(7) 0.0104(7)
C59 0.0531(9) 0.0492(9) 0.0395(8) 0.0195(7) 0.0078(7) 0.0144(7)
C60 0.0476(8) 0.0335(7) 0.0358(7) 0.0178(6) 0.0153(6) 0.0162(6)
C61 0.0525(9) 0.0388(7) 0.0414(8) 0.0209(6) 0.0241(7) 0.0223(7)
C62 0.0429(7) 0.0346(7) 0.0337(7) 0.0180(6) 0.0187(6) 0.0188(6)
C63 0.0513(9) 0.0457(8) 0.0404(8) 0.0215(7) 0.0152(7) 0.0236(7)
C64 0.0713(11) 0.0602(10) 0.0507(10) 0.0338(9) 0.0210(9) 0.0388(9)
C65 0.0843(13) 0.0478(9) 0.0603(11) 0.0351(9) 0.0361(10) 0.0382(9)
C66 0.0677(11) 0.0340(7) 0.0523(9) 0.0192(7) 0.0303(8) 0.0146(7)
C67 0.0470(8) 0.0373(7) 0.0410(8) 0.0172(6) 0.0201(7) 0.0151(6)
C68 0.0620(11) 0.0599(11) 0.0585(12) 0.0199(9) -0.0078(9) 0.0191(9)
C69 0.0460(9) 0.0525(9) 0.0528(10) 0.0180(8) 0.0094(7) 0.0094(7)
C70 0.0285(6) 0.0361(7) 0.0319(7) 0.0149(5) 0.0061(5) 0.0113(5)
C71 0.0296(6) 0.0351(7) 0.0345(7) 0.0153(6) 0.0101(5) 0.0141(5)
C72 0.0345(7) 0.0321(6) 0.0322(7) 0.0124(5) 0.0101(5) 0.0173(5)
C73 0.0372(7) 0.0301(6) 0.0351(7) 0.0160(5) 0.0083(5) 0.0159(5)
C74 0.0381(7) 0.0338(6) 0.0308(7) 0.0175(5) 0.0055(5) 0.0145(5)
C75 0.0331(6) 0.0351(7) 0.0293(6) 0.0153(5) 0.0041(5) 0.0126(5)
C76 0.0356(7) 0.0334(6) 0.0251(6) 0.0120(5) 0.0027(5) 0.0098(5)
C77 0.0392(7) 0.0344(6) 0.0239(6) 0.0129(5) 0.0071(5) 0.0119(5)
C78 0.0387(7) 0.0335(6) 0.0217(6) 0.0090(5) 0.0088(5) 0.0120(5)
C79 0.0395(7) 0.0271(6) 0.0253(6) 0.0062(5) 0.0076(5) 0.0122(5)
C80 0.0376(7) 0.0251(6) 0.0254(6) 0.0067(5) 0.0050(5) 0.0077(5)
C81 0.0334(6) 0.0302(6) 0.0262(6) 0.0104(5) 0.0040(5) 0.0072(5)
C82 0.0400(7) 0.0268(6) 0.0365(7) 0.0160(5) 0.0086(6) 0.0135(5)
C83 0.0402(7) 0.0239(6) 0.0331(7) 0.0109(5) 0.0099(5) 0.0126(5)
C84 0.0383(7) 0.0236(6) 0.0320(7) 0.0100(5) 0.0061(5) 0.0087(5)
C85 0.0363(7) 0.0270(6) 0.0337(7) 0.0146(5) 0.0076(5) 0.0055(5)
C86 0.0387(7) 0.0300(6) 0.0327(7) 0.0171(5) 0.0096(5) 0.0076(5)
C87 0.0416(7) 0.0290(6) 0.0332(7) 0.0179(5) 0.0094(6) 0.0116(5)
C88 0.0406(7) 0.0335(6) 0.0312(7) 0.0194(6) 0.0075(5) 0.0134(5)
C89 0.0399(7) 0.0378(7) 0.0255(6) 0.0174(5) 0.0090(5) 0.0122(6)
C90 0.0387(7) 0.0356(7) 0.0271(6) 0.0160(5) 0.0118(5) 0.0107(5)
C91 0.0372(7) 0.0360(7) 0.0252(6) 0.0126(5) 0.0130(5) 0.0127(5)
C92 0.0352(7) 0.0334(6) 0.0292(6) 0.0122(5) 0.0148(5) 0.0147(5)
C93 0.0375(7) 0.0311(6) 0.0305(7) 0.0109(5) 0.0128(5) 0.0176(5)
C94 0.0410(7) 0.0268(6) 0.0285(6) 0.0086(5) 0.0108(5) 0.0151(5)
C95 0.0307(6) 0.0366(7) 0.0325(7) 0.0147(6) 0.0126(5) 0.0136(5)
C96 0.0314(6) 0.0353(7) 0.0325(7) 0.0167(5) 0.0113(5) 0.0085(5)
C97 0.0366(7) 0.0344(7) 0.0298(7) 0.0174(5) 0.0110(5) 0.0079(5)
C98 0.0308(6) 0.0325(6) 0.0325(7) 0.0147(5) 0.0084(5) 0.0064(5)
C99 0.0295(6) 0.0329(6) 0.0296(6) 0.0127(5) 0.0049(5) 0.0072(5)
C101 0.0857(17) 0.0642(13) 0.132(2) 0.0586(16) 0.0686(18) 0.0382(13)
C102 0.0643(12) 0.0622(12) 0.0602(12) 0.0103(10) 0.0187(10) 0.0126(10)
C103 0.0580(11) 0.0698(12) 0.0495(10) 0.0259(9) 0.0100(8) 0.0184(9)
C104 0.0538(10) 0.0561(10) 0.0683(12) 0.0274(9) 0.0123(9) 0.0118(8)
C105 0.0493(10) 0.0804(14) 0.0649(13) 0.0325(11) 0.0031(9) 0.0040(10)
C106 0.0492(11) 0.119(2) 0.1054(19) 0.0842(18) 0.0278(12) 0.0301(13)
C107 0.0775(13) 0.0543(10) 0.0593(11) 0.0311(9) 0.0219(10) 0.0263(9)
C108 0.0769(13) 0.0552(10) 0.0518(10) 0.0279(9) 0.0249(9) 0.0170(9)
C109 0.0563(10) 0.0489(9) 0.0604(11) 0.0189(8) 0.0259(9) 0.0101(8)
C110 0.0513(10) 0.0471(9) 0.0614(11) 0.0228(8) 0.0038(8) 0.0056(7)
C111 0.0709(12) 0.0473(9) 0.0415(9) 0.0174(7) 0.0110(8) 0.0064(8)
C112 0.0736(12) 0.0466(9) 0.0544(10) 0.0191(8) 0.0282(9) 0.0209(9)
C113 0.0501(9) 0.0406(8) 0.0480(9) 0.0078(7) 0.0082(7) 0.0072(7)
C114 0.0540(10) 0.0456(9) 0.0390(8) 0.0103(7) 0.0096(7) 0.0080(7)
C115 0.0565(10) 0.0419(8) 0.0516(10) 0.0168(7) 0.0186(8) 0.0114(7)
C116 0.0841(14) 0.0530(10) 0.0656(12) 0.0353(9) 0.0232(10) 0.0255(10)
C117 0.1081(18) 0.0598(11) 0.0619(12) 0.0376(10) 0.0416(12) 0.0298(12)
C118 0.0719(12) 0.0426(9) 0.0634(12) 0.0199(8) 0.0349(10) 0.0147(8)
C119 0.0620(12) 0.0804(14) 0.0933(17) 0.0543(13) 0.0307(12) 0.0407(11)
C120 0.0471(10) 0.0428(9) 0.1028(18) 0.0250(11) 0.0134(10) 0.0166(8)
C121 0.0560(11) 0.0687(13) 0.0661(13) 0.0169(10) 0.0078(9) 0.0322(10)

loop_
_atom_type_symbol
_atom_type_description
_atom_type_scat_dispersion_real
_atom_type_scat_dispersion_imag
_atom_type_scat_source
H H 0.0000 0.0000
;
International Tables for Crystallography
(Vol. C, Table 6.1.1.4)
;
Mg Mg 0.1719 0.1771
;
International Tables for Crystallography
(Vol. C, Tables 4.2.6.8 and 6.1.1.4)
;
N N 0.0311 0.0180
;
International Tables for Crystallography
(Vol. C, Tables 4.2.6.8 and 6.1.1.4)
;
C C 0.0181 0.0091
;
International Tables for Crystallography
(Vol. C, Tables 4.2.6.8 and 6.1.1.4)
;

loop_
_geom_angle_atom_site_label_1
_geom_angle_atom_site_label_2
_geom_angle_atom_site_label_3
_geom_angle
_geom_angle_site_symmetry_1
_geom_angle_site_symmetry_3
N5 Mg1 N1 96.28(5) . .
N5 Mg1 C81 123.02(5) . .
N1 Mg1 C81 121.83(5) . .
N5 Mg1 C76 158.09(5) . .
N1 Mg1 C76 101.14(5) . .
C81 Mg1 C76 35.36(5) . .
N5 Mg1 C99 102.07(5) . 2_665
N1 Mg1 C99 156.75(5) . 2_665
C81 Mg1 C99 35.14(4) . 2_665
C76 Mg1 C99 58.00(5) . 2_665
N5 Mg1 C75 144.68(5) . .
N1 Mg1 C75 112.56(5) . .
C81 Mg1 C75 57.98(4) . .
C76 Mg1 C75 34.54(4) . .
C99 Mg1 C75 57.18(5) 2_665 .
N5 Mg1 C70 112.47(5) . .
N1 Mg1 C70 145.23(5) . .
C81 Mg1 C70 57.77(4) . .
C76 Mg1 C70 57.28(4) . .
C99 Mg1 C70 34.29(4) 2_665 .
C75 Mg1 C70 34.03(4) . .
N28 Mg2 N24 95.29(5) . .
N28 Mg2 C94 156.77(5) . .
N24 Mg2 C94 100.99(5) . .
N28 Mg2 C83 154.97(5) . 2_665
N24 Mg2 C83 101.39(5) . 2_665
C94 Mg2 C83 34.71(5) . 2_665
N28 Mg2 C93 123.27(5) . .
N24 Mg2 C93 124.25(5) . .
C94 Mg2 C93 33.55(5) . .
C83 Mg2 C93 60.48(4) 2_665 .
N28 Mg2 C82 121.95(5) . 2_665
N24 Mg2 C82 124.91(5) . 2_665
C94 Mg2 C82 60.20(4) . 2_665
C83 Mg2 C82 33.19(5) 2_665 2_665
C93 Mg2 C82 69.55(4) . 2_665
N28 Mg2 C72 101.08(5) . 2_665
N24 Mg2 C72 156.96(5) . 2_665
C94 Mg2 C72 59.04(4) . 2_665
C83 Mg2 C72 69.32(4) 2_665 2_665
C93 Mg2 C72 32.72(4) . 2_665
C82 Mg2 C72 57.93(4) 2_665 2_665
N28 Mg2 C73 100.65(5) . 2_665
N24 Mg2 C73 157.41(5) . 2_665
C94 Mg2 C73 69.24(4) . 2_665
C83 Mg2 C73 58.68(4) 2_665 2_665
C93 Mg2 C73 58.04(4) . 2_665
C82 Mg2 C73 32.50(4) 2_665 2_665
C72 Mg2 C73 31.78(4) 2_665 2_665
N47 Mg3 N51 98.09(5) . .
N47 Mg3 C90 134.02(5) . .
N51 Mg3 C90 122.53(5) . .
N47 Mg3 C97 119.52(5) . 2_665
N51 Mg3 C97 138.91(5) . 2_665
C90 Mg3 C97 37.56(5) . 2_665
C2 N1 C6 120.11(11) . .
C2 N1 Mg1 121.83(9) . .
C6 N1 Mg1 118.04(9) . .
C4 N5 C16 117.94(11) . .
C4 N5 Mg1 121.90(9) . .
C16 N5 Mg1 119.98(9) . .
C25 N24 C29 118.01(12) . .
C25 N24 Mg2 123.16(10) . .
C29 N24 Mg2 118.79(8) . .
C27 N28 C39 118.15(11) . .
C27 N28 Mg2 122.67(10) . .
C39 N28 Mg2 119.15(8) . .
C48 N47 C52 119.92(11) . .
C48 N47 Mg3 121.24(9) . .
C52 N47 Mg3 118.84(9) . .
C50 N51 C62 119.81(11) . .
C50 N51 Mg3 121.38(9) . .
C62 N51 Mg3 118.81(9) . .
N1 C2 C3 124.49(12) . .
N1 C2 C14 118.97(12) . .
C3 C2 C14 116.52(12) . .
C2 C3 C4 129.78(13) . .
C2 C3 H3 115.1 . .
C4 C3 H3 115.1 . .
N5 C4 C3 124.19(13) . .
N5 C4 C15 119.15(12) . .
C3 C4 C15 116.60(12) . .
C11 C6 C7 120.58(13) . .
C11 C6 N1 119.33(12) . .
C7 C6 N1 119.85(12) . .
C8 C7 C6 118.61(14) . .
C8 C7 C12 120.64(14) . .
C6 C7 C12 120.71(14) . .
C9 C8 C7 121.30(14) . .
C9 C8 H8 119.4 . .
C7 C8 H8 119.4 . .
C10 C9 C8 119.49(14) . .
C10 C9 H9 120.3 . .
C8 C9 H9 120.3 . .
C9 C10 C11 121.35(14) . .
C9 C10 H10 119.3 . .
C11 C10 H10 119.3 . .
C10 C11 C6 118.67(13) . .
C10 C11 C13 120.73(14) . .
C6 C11 C13 120.52(13) . .
C7 C12 H12A 109.5 . .
C7 C12 H12B 109.5 . .
H12A C12 H12B 109.5 . .
C7 C12 H12C 109.5 . .
H12A C12 H12C 109.5 . .
H12B C12 H12C 109.5 . .
C11 C13 H13A 109.5 . .
C11 C13 H13B 109.5 . .
H13A C13 H13B 109.5 . .
C11 C13 H13C 109.5 . .
H13A C13 H13C 109.5 . .
H13B C13 H13C 109.5 . .
C2 C14 H14A 109.5 . .
C2 C14 H14B 109.5 . .
H14A C14 H14B 109.5 . .
C2 C14 H14C 109.5 . .
H14A C14 H14C 109.5 . .
H14B C14 H14C 109.5 . .
C4 C15 H15A 109.5 . .
C4 C15 H15B 109.5 . .
H15A C15 H15B 109.5 . .
C4 C15 H15C 109.5 . .
H15A C15 H15C 109.5 . .
H15B C15 H15C 109.5 . .
C17 C16 C21 120.79(13) . .
C17 C16 N5 118.33(12) . .
C21 C16 N5 120.80(12) . .
C18 C17 C16 118.79(14) . .
C18 C17 C22 120.63(14) . .
C16 C17 C22 120.58(13) . .
C19 C18 C17 120.96(15) . .
C19 C18 H18 119.5 . .
C17 C18 H18 119.5 . .
C20 C19 C18 119.70(15) . .
C20 C19 H19 120.2 . .
C18 C19 H19 120.2 . .
C19 C20 C21 121.38(15) . .
C19 C20 H20 119.3 . .
C21 C20 H20 119.3 . .
C20 C21 C16 118.31(14) . .
C20 C21 C23 121.05(14) . .
C16 C21 C23 120.64(13) . .
C17 C22 H22A 109.5 . .
C17 C22 H22B 109.5 . .
H22A C22 H22B 109.5 . .
C17 C22 H22C 109.5 . .
H22A C22 H22C 109.5 . .
H22B C22 H22C 109.5 . .
C21 C23 H23A 109.5 . .
C21 C23 H23B 109.5 . .
H23A C23 H23B 109.5 . .
C21 C23 H23C 109.5 . .
H23A C23 H23C 109.5 . .
H23B C23 H23C 109.5 . .
N24 C25 C26 124.20(13) . .
N24 C25 C37 119.41(13) . .
C26 C25 C37 116.38(12) . .
C27 C26 C25 129.91(13) . .
C27 C26 H26 115.0 . .
C25 C26 H26 115.0 . .
N28 C27 C26 124.69(13) . .
N28 C27 C38 118.87(13) . .
C26 C27 C38 116.44(12) . .
C30 C29 C34 121.27(13) . .
C30 C29 N24 119.68(13) . .
C34 C29 N24 118.97(13) . .
C31 C30 C29 118.12(14) . .
C31 C30 C35 120.66(14) . .
C29 C30 C35 121.20(14) . .
C32 C31 C30 121.12(15) . .
C32 C31 H31 119.4 . .
C30 C31 H31 119.4 . .
C31 C32 C33 120.30(15) . .
C31 C32 H32 119.8 . .
C33 C32 H32 119.8 . .
C32 C33 C34 120.50(15) . .
C32 C33 H33 119.7 . .
C34 C33 H33 119.7 . .
C33 C34 C29 118.68(14) . .
C33 C34 C36 120.13(14) . .
C29 C34 C36 121.16(14) . .
C30 C35 H35A 109.5 . .
C30 C35 H35B 109.5 . .
H35A C35 H35B 109.5 . .
C30 C35 H35C 109.5 . .
H35A C35 H35C 109.5 . .
H35B C35 H35C 109.5 . .
C34 C36 H36A 109.5 . .
C34 C36 H36B 109.5 . .
H36A C36 H36B 109.5 . .
C34 C36 H36C 109.5 . .
H36A C36 H36C 109.5 . .
H36B C36 H36C 109.5 . .
C25 C37 H37A 109.5 . .
C25 C37 H37B 109.5 . .
H37A C37 H37B 109.5 . .
C25 C37 H37C 109.5 . .
H37A C37 H37C 109.5 . .
H37B C37 H37C 109.5 . .
C27 C38 H38A 109.5 . .
C27 C38 H38B 109.5 . .
H38A C38 H38B 109.5 . .
C27 C38 H38C 109.5 . .
H38A C38 H38C 109.5 . .
H38B C38 H38C 109.5 . .
C44 C39 C40 121.18(13) . .
C44 C39 N28 119.58(12) . .
C40 C39 N28 119.15(13) . .
C41 C40 C39 118.46(14) . .
C41 C40 C45 120.55(14) . .
C39 C40 C45 120.97(14) . .
C42 C41 C40 121.08(14) . .
C42 C41 H41 119.5 . .
C40 C41 H41 119.5 . .
C43 C42 C41 119.72(15) . .
C43 C42 H42 120.1 . .
C41 C42 H42 120.1 . .
C42 C43 C44 120.92(15) . .
C42 C43 H43 119.5 . .
C44 C43 H43 119.5 . .
C43 C44 C39 118.62(14) . .
C43 C44 C46 120.08(14) . .
C39 C44 C46 121.27(14) . .
C40 C45 H45A 109.5 . .
C40 C45 H45B 109.5 . .
H45A C45 H45B 109.5 . .
C40 C45 H45C 109.5 . .
H45A C45 H45C 109.5 . .
H45B C45 H45C 109.5 . .
C44 C46 H46A 109.5 . .
C44 C46 H46B 109.5 . .
H46A C46 H46B 109.5 . .
C44 C46 H46C 109.5 . .
H46A C46 H46C 109.5 . .
H46B C46 H46C 109.5 . .
N47 C48 C49 124.42(12) . .
N47 C48 C60 118.78(12) . .
C49 C48 C60 116.80(12) . .
C50 C49 C48 130.57(13) . .
C50 C49 H49 114.7 . .
C48 C49 H49 114.7 . .
N51 C50 C49 124.09(12) . .
N51 C50 C61 119.40(12) . .
C49 C50 C61 116.50(12) . .
C53 C52 C57 120.87(13) . .
C53 C52 N47 119.59(13) . .
C57 C52 N47 119.26(13) . .
C54 C53 C52 118.57(15) . .
C54 C53 C58 120.60(15) . .
C52 C53 C58 120.81(13) . .
C55 C54 C53 121.16(15) . .
C55 C54 H54 119.4 . .
C53 C54 H54 119.4 . .
C54 C55 C56 119.91(14) . .
C54 C55 H55 120.0 . .
C56 C55 H55 120.0 . .
C55 C56 C57 120.92(16) . .
C55 C56 H56 119.5 . .
C57 C56 H56 119.5 . .
C56 C57 C52 118.54(15) . .
C56 C57 C59 120.40(15) . .
C52 C57 C59 121.02(13) . .
C53 C58 H58A 109.5 . .
C53 C58 H58B 109.5 . .
H58A C58 H58B 109.5 . .
C53 C58 H58C 109.5 . .
H58A C58 H58C 109.5 . .
H58B C58 H58C 109.5 . .
C57 C59 H59A 109.5 . .
C57 C59 H59B 109.5 . .
H59A C59 H59B 109.5 . .
C57 C59 H59C 109.5 . .
H59A C59 H59C 109.5 . .
H59B C59 H59C 109.5 . .
C48 C60 H60A 109.5 . .
C48 C60 H60B 109.5 . .
H60A C60 H60B 109.5 . .
C48 C60 H60C 109.5 . .
H60A C60 H60C 109.5 . .
H60B C60 H60C 109.5 . .
C50 C61 H61A 109.5 . .
C50 C61 H61B 109.5 . .
H61A C61 H61B 109.5 . .
C50 C61 H61C 109.5 . .
H61A C61 H61C 109.5 . .
H61B C61 H61C 109.5 . .
C67 C62 C63 121.12(14) . .
C67 C62 N51 120.03(13) . .
C63 C62 N51 118.65(13) . .
C64 C63 C62 118.51(16) . .
C64 C63 C68 120.65(16) . .
C62 C63 C68 120.84(14) . .
C65 C64 C63 121.23(17) . .
C65 C64 H64 119.4 . .
C63 C64 H64 119.4 . .
C64 C65 C66 119.97(15) . .
C64 C65 H65 120.0 . .
C66 C65 H65 120.0 . .
C65 C66 C67 121.09(17) . .
C65 C66 H66 119.5 . .
C67 C66 H66 119.5 . .
C62 C67 C66 118.06(16) . .
C62 C67 C69 121.13(14) . .
C66 C67 C69 120.79(16) . .
C63 C68 H68A 109.5 . .
C63 C68 H68B 109.5 . .
H68A C68 H68B 109.5 . .
C63 C68 H68C 109.5 . .
H68A C68 H68C 109.5 . .
H68B C68 H68C 109.5 . .
C67 C69 H69A 109.5 . .
C67 C69 H69B 109.5 . .
H69A C69 H69B 109.5 . .
C67 C69 H69C 109.5 . .
H69A C69 H69C 109.5 . .
H69B C69 H69C 109.5 . .
C71 C70 C99 119.86(12) . 2_665
C71 C70 C75 120.66(12) . .
C99 C70 C75 107.99(11) 2_665 .
C71 C70 Mg1 153.39(10) . .
C99 C70 Mg1 70.74(7) 2_665 .
C75 C70 Mg1 72.51(8) . .
C70 C71 C72 118.42(12) . .
C70 C71 C95 119.50(12) . .
C72 C71 C95 108.32(12) . .
C73 C72 C71 120.97(12) . .
C73 C72 C93 119.91(13) . 2_665
C71 C72 C93 107.64(12) . 2_665
C73 C72 Mg2 74.54(8) . 2_665
C71 C72 Mg2 159.94(9) . 2_665
C93 C72 Mg2 69.79(7) 2_665 2_665
C72 C73 C74 120.75(12) . .
C72 C73 C82 120.08(13) . .
C74 C73 C82 107.56(12) . .
C72 C73 Mg2 73.68(8) . 2_665
C74 C73 Mg2 160.88(9) . 2_665
C82 C73 Mg2 70.49(8) . 2_665
C75 C74 C88 119.66(12) . .
C75 C74 C73 118.36(12) . .
C88 C74 C73 108.29(12) . .
C74 C75 C70 120.79(12) . .
C74 C75 C76 119.70(12) . .
C70 C75 C76 108.00(12) . .
C74 C75 Mg1 152.77(10) . .
C70 C75 Mg1 73.46(8) . .
C76 C75 Mg1 70.41(8) . .
C77 C76 C75 120.57(12) . .
C77 C76 C81 120.70(12) . .
C75 C76 C81 107.97(12) . .
C77 C76 Mg1 149.81(10) . .
C75 C76 Mg1 75.05(8) . .
C81 C76 Mg1 70.80(8) . .
C76 C77 C89 119.14(12) . .
C76 C77 C78 119.02(12) . .
C89 C77 C78 109.02(12) . .
C79 C78 C91 120.09(13) . .
C79 C78 C77 120.22(12) . .
C91 C78 C77 107.92(12) . .
C78 C79 C80 121.01(12) . .
C78 C79 C94 118.94(12) . .
C80 C79 C94 107.45(12) . .
C81 C80 C79 119.17(12) . .
C81 C80 C84 118.71(12) . 2_665
C79 C80 C84 109.18(12) . 2_665
C80 C81 C99 120.51(12) . 2_665
C80 C81 C76 119.86(12) . .
C99 C81 C76 107.90(11) 2_665 .
C80 C81 Mg1 148.78(10) . .
C99 C81 Mg1 74.64(8) 2_665 .
C76 C81 Mg1 73.84(8) . .
C83 C82 C73 120.06(13) . .
C83 C82 C87 119.82(12) . .
C73 C82 C87 108.24(12) . .
C83 C82 Mg2 69.80(8) . 2_665
C73 C82 Mg2 77.02(8) . 2_665
C87 C82 Mg2 160.20(9) . 2_665
C82 C83 C84 121.03(12) . .
C82 C83 C94 119.85(13) . 2_665
C84 C83 C94 108.19(12) . 2_665
C82 C83 Mg2 77.01(8) . 2_665
C84 C83 Mg2 154.21(9) . 2_665
C94 C83 Mg2 71.95(8) 2_665 2_665
C85 C84 C83 118.99(12) . .
C85 C84 C80 121.06(12) . 2_665
C83 C84 C80 107.24(12) . 2_665
C84 C85 C86 120.04(13) . .
C84 C85 C98 120.14(12) . .
C86 C85 C98 108.30(12) . .
C87 C86 C85 121.29(12) . .
C87 C86 C97 119.92(12) . 2_665
C85 C86 C97 107.13(12) . 2_665
C86 C87 C88 120.83(12) . .
C86 C87 C82 118.80(12) . .
C88 C87 C82 107.54(12) . .
C89 C88 C87 120.03(12) . .
C89 C88 C74 119.97(12) . .
C87 C88 C74 108.34(12) . .
C88 C89 C77 120.93(12) . .
C88 C89 C90 120.29(13) . .
C77 C89 C90 106.92(12) . .
C89 C90 C91 109.02(12) . .
C89 C90 C97 119.52(12) . 2_665
C91 C90 C97 119.30(12) . 2_665
C89 C90 Mg3 119.64(9) . .
C91 C90 Mg3 113.68(9) . .
C97 C90 Mg3 71.63(7) 2_665 .
C92 C91 C78 121.40(12) . .
C92 C91 C90 120.04(12) . .
C78 C91 C90 107.11(12) . .
C91 C92 C95 120.86(12) . 2_665
C91 C92 C93 118.54(12) . .
C95 C92 C93 107.70(12) 2_665 .
C94 C93 C92 120.16(12) . .
C94 C93 C72 119.93(13) . 2_665
C92 C93 C72 108.14(12) . 2_665
C94 C93 Mg2 69.94(8) . .
C92 C93 Mg2 159.18(9) . .
C72 C93 Mg2 77.49(8) 2_665 .
C93 C94 C79 120.84(12) . .
C93 C94 C83 120.17(12) . 2_665
C79 C94 C83 107.93(12) . 2_665
C93 C94 Mg2 76.51(8) . .
C79 C94 Mg2 154.10(9) . .
C83 C94 Mg2 73.33(8) 2_665 .
C96 C95 C92 120.07(12) . 2_665
C96 C95 C71 119.97(12) . .
C92 C95 C71 108.17(12) 2_665 .
C95 C96 C98 121.06(12) . 2_665
C95 C96 C97 120.11(12) . .
C98 C96 C97 107.02(12) 2_665 .
C96 C97 C86 108.87(12) . 2_665
C96 C97 C90 119.61(12) . 2_665
C86 C97 C90 119.42(12) 2_665 2_665
C96 C97 Mg3 113.86(9) . 2_665
C86 C97 Mg3 120.15(9) 2_665 2_665
C90 C97 Mg3 70.82(7) 2_665 2_665
C99 C98 C96 118.77(12) . 2_665
C99 C98 C85 119.29(12) . .
C96 C98 C85 108.67(12) 2_665 .
C98 C99 C70 120.81(12) . 2_665
C98 C99 C81 120.26(12) . 2_665
C70 C99 C81 108.13(11) 2_665 2_665
C98 C99 Mg1 150.54(10) . 2_665
C70 C99 Mg1 74.97(8) 2_665 2_665
C81 C99 Mg1 70.22(7) 2_665 2_665
C102 C101 C106 119.1(2) . .
C102 C101 H101 120.5 . .
C106 C101 H101 120.5 . .
C103 C102 C101 120.0(2) . .
C103 C102 H102 120.0 . .
C101 C102 H102 120.0 . .
C104 C103 C102 119.9(2) . .
C104 C103 H103 120.1 . .
C102 C103 H103 120.1 . .
C103 C104 C105 121.8(2) . .
C103 C104 H104 119.1 . .
C105 C104 H104 119.1 . .
C104 C105 C106 120.1(2) . .
C104 C105 H105 120.0 . .
C106 C105 H105 120.0 . .
C105 C106 C101 119.1(2) . .
C105 C106 H106 120.4 . .
C101 C106 H106 120.4 . .
C108 C107 C112 120.2(2) . .
C108 C107 H107 119.9 . .
C112 C107 H107 119.9 . .
C107 C108 C109 119.95(19) . .
C107 C108 H108 120.0 . .
C109 C108 H108 120.0 . .
C108 C109 C110 119.87(18) . .
C108 C109 H109 120.1 . .
C110 C109 H109 120.1 . .
C111 C110 C109 119.98(19) . .
C111 C110 H110 120.0 . .
C109 C110 H110 120.0 . .
C112 C111 C110 119.79(18) . .
C112 C111 H111 120.1 . .
C110 C111 H111 120.1 . .
C111 C112 C107 120.26(18) . .
C111 C112 H112 119.9 . .
C107 C112 H112 119.9 . .
C118 C113 C114 119.89(19) . .
C118 C113 H113 120.1 . .
C114 C113 H113 120.1 . .
C115 C114 C113 120.33(18) . .
C115 C114 H114 119.8 . .
C113 C114 H114 119.8 . .
C116 C115 C114 119.60(18) . .
C116 C115 H115 120.2 . .
C114 C115 H115 120.2 . .
C115 C116 C117 119.8(2) . .
C115 C116 H116 120.1 . .
C117 C116 H116 120.1 . .
C118 C117 C116 120.64(19) . .
C118 C117 H117 119.7 . .
C116 C117 H117 119.7 . .
C117 C118 C113 119.75(18) . .
C117 C118 H118 120.1 . .
C113 C118 H118 120.1 . .
C120 C119 C121 120.0(2) . 2_766
C120 C119 H119 120.0 . .
C121 C119 H119 120.0 2_766 .
C121 C120 C119 120.3(2) . .
C121 C120 H120 119.9 . .
C119 C120 H120 119.9 . .
C120 C121 C119 119.7(2) . 2_766
C120 C121 H121 120.1 . .
C119 C121 H121 120.1 2_766 .

loop_
_geom_bond_atom_site_label_1
_geom_bond_atom_site_label_2
_geom_bond_distance
_geom_bond_site_symmetry_2
Mg1 N5 2.0036(12) .
Mg1 N1 2.0095(12) .
Mg1 C81 2.3656(14) .
Mg1 C76 2.4059(14) .
Mg1 C99 2.4241(14) 2_665
Mg1 C75 2.4674(14) .
Mg1 C70 2.4799(14) .
Mg2 N28 2.0079(12) .
Mg2 N24 2.0167(13) .
Mg2 C94 2.4218(14) .
Mg2 C83 2.4401(14) 2_665
Mg2 C93 2.5071(14) .
Mg2 C82 2.5336(14) 2_665
Mg2 C72 2.6082(14) 2_665
Mg2 C73 2.6192(14) 2_665
Mg3 N47 1.9805(12) .
Mg3 N51 1.9867(12) .
Mg3 C90 2.2551(14) .
Mg3 C97 2.2660(14) 2_665
N1 C2 1.3293(18) .
N1 C6 1.4392(18) .
N5 C4 1.3326(18) .
N5 C16 1.4362(17) .
N24 C25 1.3277(18) .
N24 C29 1.4373(18) .
N28 C27 1.3374(17) .
N28 C39 1.4357(18) .
N47 C48 1.3331(18) .
N47 C52 1.4361(17) .
N51 C50 1.3320(18) .
N51 C62 1.4336(17) .
C2 C3 1.406(2) .
C2 C14 1.5104(19) .
C3 C4 1.4110(19) .
C3 H3 0.9500 .
C4 C15 1.5065(19) .
C6 C11 1.400(2) .
C6 C7 1.4049(19) .
C7 C8 1.392(2) .
C7 C12 1.503(2) .
C8 C9 1.381(2) .
C8 H8 0.9500 .
C9 C10 1.380(2) .
C9 H9 0.9500 .
C10 C11 1.392(2) .
C10 H10 0.9500 .
C11 C13 1.503(2) .
C12 H12A 0.9800 .
C12 H12B 0.9800 .
C12 H12C 0.9800 .
C13 H13A 0.9800 .
C13 H13B 0.9800 .
C13 H13C 0.9800 .
C14 H14A 0.9800 .
C14 H14B 0.9800 .
C14 H14C 0.9800 .
C15 H15A 0.9800 .
C15 H15B 0.9800 .
C15 H15C 0.9800 .
C16 C17 1.401(2) .
C16 C21 1.401(2) .
C17 C18 1.393(2) .
C17 C22 1.506(2) .
C18 C19 1.381(3) .
C18 H18 0.9500 .
C19 C20 1.379(3) .
C19 H19 0.9500 .
C20 C21 1.395(2) .
C20 H20 0.9500 .
C21 C23 1.504(2) .
C22 H22A 0.9800 .
C22 H22B 0.9800 .
C22 H22C 0.9800 .
C23 H23A 0.9800 .
C23 H23B 0.9800 .
C23 H23C 0.9800 .
C25 C26 1.402(2) .
C25 C37 1.514(2) .
C26 C27 1.399(2) .
C26 H26 0.9500 .
C27 C38 1.511(2) .
C29 C30 1.399(2) .
C29 C34 1.403(2) .
C30 C31 1.393(2) .
C30 C35 1.502(2) .
C31 C32 1.378(3) .
C31 H31 0.9500 .
C32 C33 1.383(3) .
C32 H32 0.9500 .
C33 C34 1.389(2) .
C33 H33 0.9500 .
C34 C36 1.503(2) .
C35 H35A 0.9800 .
C35 H35B 0.9800 .
C35 H35C 0.9800 .
C36 H36A 0.9800 .
C36 H36B 0.9800 .
C36 H36C 0.9800 .
C37 H37A 0.9800 .
C37 H37B 0.9800 .
C37 H37C 0.9800 .
C38 H38A 0.9800 .
C38 H38B 0.9800 .
C38 H38C 0.9800 .
C39 C44 1.399(2) .
C39 C40 1.403(2) .
C40 C41 1.391(2) .
C40 C45 1.506(2) .
C41 C42 1.387(3) .
C41 H41 0.9500 .
C42 C43 1.387(2) .
C42 H42 0.9500 .
C43 C44 1.393(2) .
C43 H43 0.9500 .
C44 C46 1.505(2) .
C45 H45A 0.9800 .
C45 H45B 0.9800 .
C45 H45C 0.9800 .
C46 H46A 0.9800 .
C46 H46B 0.9800 .
C46 H46C 0.9800 .
C48 C49 1.4055(19) .
C48 C60 1.5089(19) .
C49 C50 1.4049(19) .
C49 H49 0.9500 .
C50 C61 1.5081(18) .
C52 C53 1.398(2) .
C52 C57 1.399(2) .
C53 C54 1.393(2) .
C53 C58 1.504(2) .
C54 C55 1.376(3) .
C54 H54 0.9500 .
C55 C56 1.379(3) .
C55 H55 0.9500 .
C56 C57 1.396(2) .
C56 H56 0.9500 .
C57 C59 1.504(2) .
C58 H58A 0.9800 .
C58 H58B 0.9800 .
C58 H58C 0.9800 .
C59 H59A 0.9800 .
C59 H59B 0.9800 .
C59 H59C 0.9800 .
C60 H60A 0.9800 .
C60 H60B 0.9800 .
C60 H60C 0.9800 .
C61 H61A 0.9800 .
C61 H61B 0.9800 .
C61 H61C 0.9800 .
C62 C67 1.395(2) .
C62 C63 1.398(2) .
C63 C64 1.392(2) .
C63 C68 1.498(3) .
C64 C65 1.365(3) .
C64 H64 0.9500 .
C65 C66 1.380(3) .
C65 H65 0.9500 .
C66 C67 1.399(2) .
C66 H66 0.9500 .
C67 C69 1.498(3) .
C68 H68A 0.9800 .
C68 H68B 0.9800 .
C68 H68C 0.9800 .
C69 H69A 0.9800 .
C69 H69B 0.9800 .
C69 H69C 0.9800 .
C70 C71 1.4258(19) .
C70 C99 1.4465(19) 2_665
C70 C75 1.4476(19) .
C71 C72 1.435(2) .
C71 C95 1.438(2) .
C72 C73 1.431(2) .
C72 C93 1.444(2) 2_665
C72 Mg2 2.6081(14) 2_665
C73 C74 1.4377(19) .
C73 C82 1.444(2) .
C73 Mg2 2.6192(14) 2_665
C74 C75 1.4263(19) .
C74 C88 1.437(2) .
C75 C76 1.4481(18) .
C76 C77 1.421(2) .
C76 C81 1.4496(19) .
C77 C89 1.431(2) .
C77 C78 1.4424(19) .
C78 C79 1.419(2) .
C78 C91 1.437(2) .
C79 C80 1.435(2) .
C79 C94 1.435(2) .
C80 C81 1.4248(19) .
C80 C84 1.4366(19) 2_665
C81 C99 1.4469(19) 2_665
C82 C83 1.423(2) .
C82 C87 1.4443(19) .
C82 Mg2 2.5336(14) 2_665
C83 C84 1.435(2) .
C83 C94 1.4505(19) 2_665
C83 Mg2 2.4401(14) 2_665
C84 C85 1.4211(19) .
C84 C80 1.4366(19) 2_665
C85 C86 1.434(2) .
C85 C98 1.4411(19) .
C86 C87 1.417(2) .
C86 C97 1.4479(19) 2_665
C87 C88 1.437(2) .
C88 C89 1.4243(19) .
C89 C90 1.440(2) .
C90 C91 1.4473(19) .
C90 C97 1.4556(19) 2_665
C91 C92 1.415(2) .
C92 C95 1.437(2) 2_665
C92 C93 1.442(2) .
C93 C94 1.425(2) .
C93 C72 1.444(2) 2_665
C94 C83 1.450(2) 2_665
C95 C96 1.4248(19) .
C95 C92 1.437(2) 2_665
C96 C98 1.4351(19) 2_665
C96 C97 1.442(2) .
C97 C86 1.4479(19) 2_665
C97 C90 1.4556(19) 2_665
C97 Mg3 2.2660(14) 2_665
C98 C99 1.4197(19) .
C98 C96 1.4351(19) 2_665
C99 C70 1.4466(19) 2_665
C99 C81 1.4470(19) 2_665
C99 Mg1 2.4241(14) 2_665
C101 C102 1.391(4) .
C101 C106 1.403(4) .
C101 H101 0.9500 .
C102 C103 1.358(3) .
C102 H102 0.9500 .
C103 C104 1.354(3) .
C103 H103 0.9500 .
C104 C105 1.356(3) .
C104 H104 0.9500 .
C105 C106 1.366(4) .
C105 H105 0.9500 .
C106 H106 0.9500 .
C107 C108 1.374(3) .
C107 C112 1.380(3) .
C107 H107 0.9500 .
C108 C109 1.376(3) .
C108 H108 0.9500 .
C109 C110 1.387(3) .
C109 H109 0.9500 .
C110 C111 1.380(3) .
C110 H110 0.9500 .
C111 C112 1.372(3) .
C111 H111 0.9500 .
C112 H112 0.9500 .
C113 C118 1.379(3) .
C113 C114 1.385(3) .
C113 H113 0.9500 .
C114 C115 1.382(3) .
C114 H114 0.9500 .
C115 C116 1.378(3) .
C115 H115 0.9500 .
C116 C117 1.386(3) .
C116 H116 0.9500 .
C117 C118 1.371(3) .
C117 H117 0.9500 .
C118 H118 0.9500 .
C119 C120 1.374(4) .
C119 C121 1.379(3) 2_766
C119 H119 0.9500 .
C120 C121 1.363(4) .
C120 H120 0.9500 .
C121 C119 1.379(3) 2_766
C121 H121 0.9500 .

loop_
_geom_torsion_atom_site_label_1
_geom_torsion_atom_site_label_2
_geom_torsion_atom_site_label_3
_geom_torsion_atom_site_label_4
_geom_torsion
_geom_torsion_site_symmetry_1
_geom_torsion_site_symmetry_4
C6 N1 C2 C3 -178.02(12) . .
Mg1 N1 C2 C3 0.31(19) . .
C6 N1 C2 C14 0.71(19) . .
Mg1 N1 C2 C14 179.04(9) . .
N1 C2 C3 C4 10.0(2) . .
C14 C2 C3 C4 -168.74(14) . .
C16 N5 C4 C3 169.16(12) . .
Mg1 N5 C4 C3 -5.99(18) . .
C16 N5 C4 C15 -8.13(18) . .
Mg1 N5 C4 C15 176.73(9) . .
C2 C3 C4 N5 -6.7(2) . .
C2 C3 C4 C15 170.61(14) . .
C2 N1 C6 C11 -92.47(16) . .
Mg1 N1 C6 C11 89.14(14) . .
C2 N1 C6 C7 93.17(16) . .
Mg1 N1 C6 C7 -85.23(14) . .
C11 C6 C7 C8 0.6(2) . .
N1 C6 C7 C8 174.88(13) . .
C11 C6 C7 C12 -176.97(14) . .
N1 C6 C7 C12 -2.7(2) . .
C6 C7 C8 C9 0.4(2) . .
C12 C7 C8 C9 177.94(15) . .
C7 C8 C9 C10 -0.7(2) . .
C8 C9 C10 C11 0.0(2) . .
C9 C10 C11 C6 0.9(2) . .
C9 C10 C11 C13 -175.96(15) . .
C7 C6 C11 C10 -1.2(2) . .
N1 C6 C11 C10 -175.54(13) . .
C7 C6 C11 C13 175.66(13) . .
N1 C6 C11 C13 1.3(2) . .
C4 N5 C16 C17 -88.04(16) . .
Mg1 N5 C16 C17 87.20(14) . .
C4 N5 C16 C21 94.99(16) . .
Mg1 N5 C16 C21 -89.77(14) . .
C21 C16 C17 C18 -2.5(2) . .
N5 C16 C17 C18 -179.44(13) . .
C21 C16 C17 C22 176.63(14) . .
N5 C16 C17 C22 -0.3(2) . .
C16 C17 C18 C19 0.1(2) . .
C22 C17 C18 C19 -178.97(16) . .
C17 C18 C19 C20 1.5(3) . .
C18 C19 C20 C21 -0.8(3) . .
C19 C20 C21 C16 -1.5(2) . .
C19 C20 C21 C23 177.74(15) . .
C17 C16 C21 C20 3.1(2) . .
N5 C16 C21 C20 -179.99(13) . .
C17 C16 C21 C23 -176.10(14) . .
N5 C16 C21 C23 0.8(2) . .
C29 N24 C25 C26 176.68(14) . .
Mg2 N24 C25 C26 -1.2(2) . .
C29 N24 C25 C37 -2.5(2) . .
Mg2 N24 C25 C37 179.61(11) . .
N24 C25 C26 C27 -1.6(3) . .
C37 C25 C26 C27 177.62(16) . .
C39 N28 C27 C26 -179.30(14) . .
Mg2 N28 C27 C26 -1.2(2) . .
C39 N28 C27 C38 0.2(2) . .
Mg2 N28 C27 C38 178.26(10) . .
C25 C26 C27 N28 3.0(3) . .
C25 C26 C27 C38 -176.50(16) . .
C25 N24 C29 C30 91.26(16) . .
Mg2 N24 C29 C30 -90.78(13) . .
C25 N24 C29 C34 -91.91(16) . .
Mg2 N24 C29 C34 86.05(14) . .
C34 C29 C30 C31 0.9(2) . .
N24 C29 C30 C31 177.63(12) . .
C34 C29 C30 C35 -177.22(13) . .
N24 C29 C30 C35 -0.5(2) . .
C29 C30 C31 C32 -0.7(2) . .
C35 C30 C31 C32 177.36(15) . .
C30 C31 C32 C33 0.2(2) . .
C31 C32 C33 C34 0.2(2) . .
C32 C33 C34 C29 -0.1(2) . .
C32 C33 C34 C36 -178.28(14) . .
C30 C29 C34 C33 -0.5(2) . .
N24 C29 C34 C33 -177.24(13) . .
C30 C29 C34 C36 177.70(13) . .
N24 C29 C34 C36 0.9(2) . .
C27 N28 C39 C44 -92.55(16) . .
Mg2 N28 C39 C44 89.28(13) . .
C27 N28 C39 C40 90.88(16) . .
Mg2 N28 C39 C40 -87.28(14) . .
C44 C39 C40 C41 1.5(2) . .
N28 C39 C40 C41 177.99(12) . .
C44 C39 C40 C45 -176.70(13) . .
N28 C39 C40 C45 -0.20(19) . .
C39 C40 C41 C42 -1.7(2) . .
C45 C40 C41 C42 176.45(14) . .
C40 C41 C42 C43 1.0(2) . .
C41 C42 C43 C44 0.0(2) . .
C42 C43 C44 C39 -0.3(2) . .
C42 C43 C44 C46 -178.61(14) . .
C40 C39 C44 C43 -0.5(2) . .
N28 C39 C44 C43 -176.99(12) . .
C40 C39 C44 C46 177.84(13) . .
N28 C39 C44 C46 1.3(2) . .
C52 N47 C48 C49 179.92(13) . .
Mg3 N47 C48 C49 -0.4(2) . .
C52 N47 C48 C60 -1.0(2) . .
Mg3 N47 C48 C60 178.68(10) . .
N47 C48 C49 C50 3.8(3) . .
C60 C48 C49 C50 -175.35(15) . .
C62 N51 C50 C49 177.60(14) . .
Mg3 N51 C50 C49 -2.9(2) . .
C62 N51 C50 C61 -1.9(2) . .
Mg3 N51 C50 C61 177.65(11) . .
C48 C49 C50 N51 -1.8(3) . .
C48 C49 C50 C61 177.63(15) . .
C48 N47 C52 C53 -89.40(17) . .
Mg3 N47 C52 C53 90.94(14) . .
C48 N47 C52 C57 96.62(16) . .
Mg3 N47 C52 C57 -83.04(14) . .
C57 C52 C53 C54 -1.9(2) . .
N47 C52 C53 C54 -175.82(13) . .
C57 C52 C53 C58 176.07(14) . .
N47 C52 C53 C58 2.2(2) . .
C52 C53 C54 C55 0.6(2) . .
C58 C53 C54 C55 -177.40(15) . .
C53 C54 C55 C56 0.6(2) . .
C54 C55 C56 C57 -0.6(2) . .
C55 C56 C57 C52 -0.7(2) . .
C55 C56 C57 C59 176.96(15) . .
C53 C52 C57 C56 2.0(2) . .
N47 C52 C57 C56 175.88(13) . .
C53 C52 C57 C59 -175.66(14) . .
N47 C52 C57 C59 -1.8(2) . .
C50 N51 C62 C67 91.44(17) . .
Mg3 N51 C62 C67 -88.09(14) . .
C50 N51 C62 C63 -93.65(17) . .
Mg3 N51 C62 C63 86.83(14) . .
C67 C62 C63 C64 -0.6(2) . .
N51 C62 C63 C64 -175.49(14) . .
C67 C62 C63 C68 178.78(16) . .
N51 C62 C63 C68 3.9(2) . .
C62 C63 C64 C65 0.0(3) . .
C68 C63 C64 C65 -179.44(18) . .
C63 C64 C65 C66 0.0(3) . .
C64 C65 C66 C67 0.8(3) . .
C63 C62 C67 C66 1.3(2) . .
N51 C62 C67 C66 176.12(13) . .
C63 C62 C67 C69 -177.19(14) . .
N51 C62 C67 C69 -2.4(2) . .
C65 C66 C67 C62 -1.4(2) . .
C65 C66 C67 C69 177.11(16) . .
C99 C70 C71 C72 -137.16(13) 2_665 .
C75 C70 C71 C72 1.80(19) . .
Mg1 C70 C71 C72 115.6(2) . .
C99 C70 C71 C95 -1.37(19) 2_665 .
C75 C70 C71 C95 137.59(13) . .
Mg1 C70 C71 C95 -108.6(2) . .
C70 C71 C72 C73 -1.90(19) . .
C95 C71 C72 C73 -142.16(13) . .
C70 C71 C72 C93 141.34(12) . 2_665
C95 C71 C72 C93 1.07(14) . 2_665
C70 C71 C72 Mg2 -139.4(3) . 2_665
C95 C71 C72 Mg2 80.4(3) . 2_665
C71 C72 C73 C74 0.18(19) . .
C93 C72 C73 C74 -138.68(13) 2_665 .
Mg2 C72 C73 C74 166.26(12) 2_665 .
C71 C72 C73 C82 138.79(13) . .
C93 C72 C73 C82 -0.06(18) 2_665 .
Mg2 C72 C73 C82 -55.13(11) 2_665 .
C71 C72 C73 Mg2 -166.08(12) . 2_665
C93 C72 C73 Mg2 55.07(10) 2_665 2_665
C72 C73 C74 C75 1.65(19) . .
C82 C73 C74 C75 -141.48(12) . .
Mg2 C73 C74 C75 137.5(3) 2_665 .
C72 C73 C74 C88 142.06(12) . .
C82 C73 C74 C88 -1.06(14) . .
Mg2 C73 C74 C88 -82.0(3) 2_665 .
C88 C74 C75 C70 -137.62(13) . .
C73 C74 C75 C70 -1.74(19) . .
C88 C74 C75 C76 1.33(19) . .
C73 C74 C75 C76 137.20(13) . .
C88 C74 C75 Mg1 106.7(2) . .
C73 C74 C75 Mg1 -117.4(2) . .
C71 C70 C75 C74 0.02(19) . .
C99 C70 C75 C74 143.24(12) 2_665 .
Mg1 C70 C75 C74 -154.52(12) . .
C71 C70 C75 C76 -143.12(12) . .
C99 C70 C75 C76 0.10(15) 2_665 .
Mg1 C70 C75 C76 62.33(9) . .
C71 C70 C75 Mg1 154.54(12) . .
C99 C70 C75 Mg1 -62.23(9) 2_665 .
C74 C75 C76 C77 0.27(19) . .
C70 C75 C76 C77 143.88(13) . .
Mg1 C75 C76 C77 -151.80(13) . .
C74 C75 C76 C81 -144.32(12) . .
C70 C75 C76 C81 -0.70(15) . .
Mg1 C75 C76 C81 63.61(9) . .
C74 C75 C76 Mg1 152.07(12) . .
C70 C75 C76 Mg1 -64.32(9) . .
C75 C76 C77 C89 -1.39(19) . .
C81 C76 C77 C89 138.74(13) . .
Mg1 C76 C77 C89 -116.18(19) . .
C75 C76 C77 C78 -138.77(13) . .
C81 C76 C77 C78 1.36(19) . .
Mg1 C76 C77 C78 106.4(2) . .
C76 C77 C78 C79 -1.39(19) . .
C89 C77 C78 C79 -142.67(12) . .
C76 C77 C78 C91 141.57(12) . .
C89 C77 C78 C91 0.29(15) . .
C91 C78 C79 C80 -138.16(13) . .
C77 C78 C79 C80 0.36(19) . .
C91 C78 C79 C94 -1.09(18) . .
C77 C78 C79 C94 137.42(13) . .
C78 C79 C80 C81 0.72(19) . .
C94 C79 C80 C81 -140.61(12) . .
C78 C79 C80 C84 141.69(12) . 2_665
C94 C79 C80 C84 0.35(14) . 2_665
C79 C80 C81 C99 137.81(13) . 2_665
C84 C80 C81 C99 0.52(19) 2_665 2_665
C79 C80 C81 C76 -0.75(19) . .
C84 C80 C81 C76 -138.05(13) 2_665 .
C79 C80 C81 Mg1 -109.90(19) . .
C84 C80 C81 Mg1 112.80(18) 2_665 .
C77 C76 C81 C80 -0.30(19) . .
C75 C76 C81 C80 144.23(12) . .
Mg1 C76 C81 C80 -149.35(12) . .
C77 C76 C81 C99 -143.49(12) . 2_665
C75 C76 C81 C99 1.04(15) . 2_665
Mg1 C76 C81 C99 67.45(9) . 2_665
C77 C76 C81 Mg1 149.06(12) . .
C75 C76 C81 Mg1 -66.41(9) . .
C72 C73 C82 C83 -0.46(18) . .
C74 C73 C82 C83 142.95(12) . .
Mg2 C73 C82 C83 -57.12(11) 2_665 .
C72 C73 C82 C87 -143.18(12) . .
C74 C73 C82 C87 0.24(14) . .
Mg2 C73 C82 C87 160.16(10) 2_665 .
C72 C73 C82 Mg2 56.65(11) . 2_665
C74 C73 C82 Mg2 -159.93(10) . 2_665
C73 C82 C83 C84 -139.32(13) . .
C87 C82 C83 C84 -0.86(19) . .
Mg2 C82 C83 C84 159.99(13) 2_665 .
C73 C82 C83 C94 0.62(18) . 2_665
C87 C82 C83 C94 139.08(13) . 2_665
Mg2 C82 C83 C94 -60.07(10) 2_665 2_665
C73 C82 C83 Mg2 60.69(11) . 2_665
C87 C82 C83 Mg2 -160.85(12) . 2_665
C82 C83 C84 C85 1.62(19) . .
C94 C83 C84 C85 -142.39(12) 2_665 .
Mg2 C83 C84 C85 131.6(2) 2_665 .
C82 C83 C84 C80 143.76(12) . 2_665
C94 C83 C84 C80 -0.25(14) 2_665 2_665
Mg2 C83 C84 C80 -86.3(2) 2_665 2_665
C83 C84 C85 C86 -1.30(18) . .
C80 C84 C85 C86 -138.13(13) 2_665 .
C83 C84 C85 C98 137.74(13) . .
C80 C84 C85 C98 0.91(19) 2_665 .
C84 C85 C86 C87 0.23(19) . .
C98 C85 C86 C87 -143.10(12) . .
C84 C85 C86 C97 143.18(12) . 2_665
C98 C85 C86 C97 -0.16(15) . 2_665
C85 C86 C87 C88 137.32(13) . .
C97 C86 C87 C88 -1.05(19) 2_665 .
C85 C86 C87 C82 0.54(19) . .
C97 C86 C87 C82 -137.83(13) 2_665 .
C83 C82 C87 C86 -0.23(19) . .
C73 C82 C87 C86 142.60(12) . .
Mg2 C82 C87 C86 -114.9(3) 2_665 .
C83 C82 C87 C88 -142.15(12) . .
C73 C82 C87 C88 0.67(14) . .
Mg2 C82 C87 C88 103.2(3) 2_665 .
C86 C87 C88 C89 0.75(19) . .
C82 C87 C88 C89 141.74(12) . .
C86 C87 C88 C74 -142.33(12) . .
C82 C87 C88 C74 -1.33(14) . .
C75 C74 C88 C89 -1.80(19) . .
C73 C74 C88 C89 -141.61(12) . .
C75 C74 C88 C87 141.31(12) . .
C73 C74 C88 C87 1.49(14) . .
C87 C88 C89 C77 -138.16(13) . .
C74 C88 C89 C77 0.67(19) . .
C87 C88 C89 C90 -0.17(19) . .
C74 C88 C89 C90 138.67(13) . .
C76 C77 C89 C88 0.92(19) . .
C78 C77 C89 C88 142.14(13) . .
C76 C77 C89 C90 -141.92(12) . .
C78 C77 C89 C90 -0.70(14) . .
C88 C89 C90 C91 -142.28(12) . .
C77 C89 C90 C91 0.85(14) . .
C88 C89 C90 C97 -0.09(19) . 2_665
C77 C89 C90 C97 143.04(12) . 2_665
C88 C89 C90 Mg3 84.49(14) . .
C77 C89 C90 Mg3 -132.39(10) . .
C79 C78 C91 C92 -0.03(19) . .
C77 C78 C91 C92 -143.05(12) . .
C79 C78 C91 C90 143.25(12) . .
C77 C78 C91 C90 0.23(14) . .
C89 C90 C91 C92 143.21(12) . .
C97 C90 C91 C92 0.92(18) 2_665 .
Mg3 C90 C91 C92 -80.54(13) . .
C89 C90 C91 C78 -0.67(14) . .
C97 C90 C91 C78 -142.96(12) 2_665 .
Mg3 C90 C91 C78 135.58(9) . .
C78 C91 C92 C95 137.51(13) . 2_665
C90 C91 C92 C95 -1.19(19) . 2_665
C78 C91 C92 C93 0.78(18) . .
C90 C91 C92 C93 -137.92(13) . .
C91 C92 C93 C94 -0.39(18) . .
C95 C92 C93 C94 -142.25(12) 2_665 .
C91 C92 C93 C72 142.53(12) . 2_665
C95 C92 C93 C72 0.67(14) 2_665 2_665
C91 C92 C93 Mg2 -114.7(3) . .
C95 C92 C93 Mg2 103.4(3) 2_665 .
C92 C93 C94 C79 -0.74(18) . .
C72 C93 C94 C79 -139.35(13) 2_665 .
Mg2 C93 C94 C79 159.09(12) . .
C92 C93 C94 C83 138.89(13) . 2_665
C72 C93 C94 C83 0.28(18) 2_665 2_665
Mg2 C93 C94 C83 -61.28(10) . 2_665
C92 C93 C94 Mg2 -159.83(12) . .
C72 C93 C94 Mg2 61.55(11) 2_665 .
C78 C79 C94 C93 1.48(18) . .
C80 C79 C94 C93 143.75(12) . .
C78 C79 C94 C83 -142.46(12) . 2_665
C80 C79 C94 C83 -0.19(14) . 2_665
C78 C79 C94 Mg2 128.9(2) . .
C80 C79 C94 Mg2 -88.8(2) . .
C70 C71 C95 C96 1.69(19) . .
C72 C71 C95 C96 141.45(12) . .
C70 C71 C95 C92 -141.26(12) . 2_665
C72 C71 C95 C92 -1.50(14) . 2_665
C92 C95 C96 C98 138.18(13) 2_665 2_665
C71 C95 C96 C98 -0.4(2) . 2_665
C92 C95 C96 C97 0.08(19) 2_665 .
C71 C95 C96 C97 -138.50(13) . .
C95 C96 C97 C86 142.47(12) . 2_665
C98 C96 C97 C86 -0.78(14) 2_665 2_665
C95 C96 C97 C90 0.17(19) . 2_665
C98 C96 C97 C90 -143.08(12) 2_665 2_665
C95 C96 C97 Mg3 -80.51(13) . 2_665
C98 C96 C97 Mg3 136.24(9) 2_665 2_665
C84 C85 C98 C99 -2.11(19) . .
C86 C85 C98 C99 141.18(12) . .
C84 C85 C98 C96 -142.65(13) . 2_665
C86 C85 C98 C96 0.64(15) . 2_665
C96 C98 C99 C70 -1.50(19) 2_665 2_665
C85 C98 C99 C70 -138.12(13) . 2_665
C96 C98 C99 C81 138.61(13) 2_665 2_665
C85 C98 C99 C81 1.99(19) . 2_665
C96 C98 C99 Mg1 -117.72(19) 2_665 2_665
C85 C98 C99 Mg1 105.7(2) . 2_665
C106 C101 C102 C103 0.0(3) . .
C101 C102 C103 C104 0.5(3) . .
C102 C103 C104 C105 -0.7(3) . .
C103 C104 C105 C106 0.3(3) . .
C104 C105 C106 C101 0.2(3) . .
C102 C101 C106 C105 -0.4(3) . .
C112 C107 C108 C109 0.0(3) . .
C107 C108 C109 C110 0.1(3) . .
C108 C109 C110 C111 0.0(3) . .
C109 C110 C111 C112 -0.2(3) . .
C110 C111 C112 C107 0.3(3) . .
C108 C107 C112 C111 -0.2(3) . .
C118 C113 C114 C115 -0.2(3) . .
C113 C114 C115 C116 0.7(3) . .
C114 C115 C116 C117 -0.7(3) . .
C115 C116 C117 C118 0.4(3) . .
C116 C117 C118 C113 0.1(3) . .
C114 C113 C118 C117 -0.1(3) . .
C121 C119 C120 C121 0.4(3) 2_766 .
C119 C120 C121 C119 -0.4(3) . 2_766
